data_1572536
loop_
_publ_author_name
'Li, Qian'
'Guo, Yusong'
'Lan, Jingbo'
'Yang, Yudong'
'Wu, Di'
'Bin, Zhengyang'

_publ_section_title
;
 Spirobifluorene-based hole-transporting materials for RGB OLEDs with high
 efficiency and low efficiency roll-off.
;
_journal_issue 39
_journal_name_full 'Chemical science'
_journal_page_first 16096
_journal_page_last 16102
_journal_paper_doi 10.1039/d4sc04979a
_journal_volume 15
_journal_year 2024
_chemical_formula_moiety 'C53 H42 N2'
_chemical_formula_sum 'C53 H42 N2'
_chemical_formula_weight 706.88
_space_group_crystal_system orthorhombic
_space_group_IT_number 61
_space_group_name_Hall '-P 2ac 2ab'
_space_group_name_H-M_alt 'P b c a'
_atom_sites_solution_hydrogens geom
_atom_sites_solution_primary dual
_audit_creation_date 2024-06-21
_audit_creation_method
;
Olex2 1.3
(compiled 2020.11.12 svn.r5f609507 for OlexSys, GUI svn.r6408)
;
_audit_update_record
;
2024-07-13 deposited with the CCDC.	2024-09-03 downloaded from the CCDC.
;
_cell_angle_alpha 90
_cell_angle_beta 90
_cell_angle_gamma 90
_cell_formula_units_Z 8
_cell_length_a 19.1121(13)
_cell_length_b 13.8417(9)
_cell_length_c 30.0202(17)
_cell_measurement_reflns_used 8257
_cell_measurement_temperature 150(2)
_cell_measurement_theta_max 25.832
_cell_measurement_theta_min 2.267
_cell_volume 7941.7(9)
_computing_cell_refinement 'SAINT V8.40B (?, 2016)'
_computing_data_reduction 'SAINT V8.40B (?, 2016)'
_computing_molecular_graphics 'Olex2 1.3 (Dolomanov et al., 2009)'
_computing_publication_material 'Olex2 1.3 (Dolomanov et al., 2009)'
_computing_structure_refinement 'SHELXL 2014/7 (Sheldrick, 2015)'
_computing_structure_solution 'SHELXT 2018/2 (Sheldrick, 2018)'
_diffrn_ambient_temperature 150.0
_diffrn_measured_fraction_theta_full 0.997
_diffrn_measured_fraction_theta_max 0.997
_diffrn_measurement_device_type 'Bruker APEX-II CCD'
_diffrn_measurement_method '\f and \w scans'
_diffrn_radiation_type MoK\a
_diffrn_radiation_wavelength 0.71073
_diffrn_reflns_av_R_equivalents 0.1295
_diffrn_reflns_av_unetI/netI 0.0776
_diffrn_reflns_Laue_measured_fraction_full 0.997
_diffrn_reflns_Laue_measured_fraction_max 0.997
_diffrn_reflns_limit_h_max 22
_diffrn_reflns_limit_h_min -22
_diffrn_reflns_limit_k_max 14
_diffrn_reflns_limit_k_min -16
_diffrn_reflns_limit_l_max 35
_diffrn_reflns_limit_l_min -35
_diffrn_reflns_number 45883
_diffrn_reflns_point_group_measured_fraction_full 0.997
_diffrn_reflns_point_group_measured_fraction_max 0.997
_diffrn_reflns_theta_full 24.998
_diffrn_reflns_theta_max 24.998
_diffrn_reflns_theta_min 2.131
_diffrn_source_current 1.4
_diffrn_source_power 0.07
_diffrn_source_voltage 50.0
_diffrn_standards_number 0
_exptl_absorpt_coefficient_mu 0.068
_exptl_absorpt_correction_T_max 0.7456
_exptl_absorpt_correction_T_min 0.5203
_exptl_absorpt_correction_type multi-scan
_exptl_absorpt_process_details
;
SADABS-2016/2 (Bruker,2016/2) was used for absorption correction.
wR2(int) was 0.1531 before and 0.0990 after correction.
The Ratio of minimum to maximum transmission is 0.6978.
The \l/2 correction factor is Not present.
;
_exptl_crystal_colour 'clear light colourless'
_exptl_crystal_colour_lustre clear
_exptl_crystal_colour_modifier light
_exptl_crystal_colour_primary colourless
_exptl_crystal_density_diffrn 1.182
_exptl_crystal_description needle
_exptl_crystal_F_000 2992
_exptl_crystal_size_max 0.43
_exptl_crystal_size_mid 0.08
_exptl_crystal_size_min 0.07
_refine_diff_density_max 0.211
_refine_diff_density_min -0.189
_refine_diff_density_rms 0.041
_refine_ls_extinction_coef 0.0071(7)
_refine_ls_extinction_expression Fc^*^=kFc[1+0.001xFc^2^\l^3^/sin(2\q)]^-1/4^
_refine_ls_extinction_method 'SHELXL-2014/7 (Sheldrick 2014'
_refine_ls_goodness_of_fit_ref 1.039
_refine_ls_hydrogen_treatment constr
_refine_ls_matrix_type full
_refine_ls_number_parameters 501
_refine_ls_number_reflns 6971
_refine_ls_number_restraints 0
_refine_ls_restrained_S_all 1.039
_refine_ls_R_factor_all 0.0877
_refine_ls_R_factor_gt 0.0537
_refine_ls_shift/su_max 0.000
_refine_ls_shift/su_mean 0.000
_refine_ls_structure_factor_coef Fsqd
_refine_ls_weighting_details 'w=1/[\s^2^(Fo^2^)+(0.0581P)^2^+1.8339P] where P=(Fo^2^+2Fc^2^)/3'
_refine_ls_weighting_scheme calc
_refine_ls_wR_factor_gt 0.1284
_refine_ls_wR_factor_ref 0.1548
_reflns_Friedel_coverage 0.000
_reflns_number_gt 4681
_reflns_number_total 6971
_reflns_threshold_expression 'I > 2\s(I)'
_cod_data_source_file d4sc04979a2.cif
_cod_data_source_block mo_sbf_0ma_a
_cod_depositor_comments 'Adding full bibliography for 1572536.cif.'
_cod_database_code 1572536
_shelx_shelxl_version_number 2014/7
_shelx_space_group_comment
;
The symmetry employed for this shelxl refinement is uniquely defined
by the following loop, which should always be used as a source of
symmetry information in preference to the above space-group names.
They are only intended as comments.
;
_shelx_estimated_absorpt_t_max 0.995
_shelx_estimated_absorpt_t_min 0.971
_olex2_refinement_description
;
1. Fixed Uiso
 At 1.2 times of:
  All C(H) groups
 At 1.5 times of:
  All C(H,H,H) groups
2.a Aromatic/amide H refined with riding coordinates:
 C3(H3), C4(H4), C7(H7), C10(H10), C13(H13), C14(H14), C19(H19), C20(H20),
 C22(H22), C23(H23), C24(H24), C25(H25), C28(H28), C29(H29), C32(H32), C33(H33),
  C34(H34), C35(H35), C36(H36), C37(H37), C41(H41), C42(H42), C43(H43),
 C44(H44), C48(H48), C49(H49), C50(H50), C51(H51), C52(H52), C53(H53)
2.b Idealised Me refined as rotating group:
 C1(H1A,H1B,H1C), C16(H16A,H16B,H16C), C17(H17A,H17B,H17C), C31(H31A,H31B,H31C)
;
_olex2_submission_special_instructions 'No special instructions were received'

loop_
_space_group_symop_operation_xyz
'x, y, z'
'x+1/2, -y+1/2, -z'
'-x, y+1/2, -z+1/2'
'-x+1/2, -y, z+1/2'
'-x, -y, -z'
'-x-1/2, y-1/2, z'
'x, -y-1/2, z-1/2'
'x-1/2, y, -z-1/2'

loop_
_atom_site_label
_atom_site_type_symbol
_atom_site_fract_x
_atom_site_fract_y
_atom_site_fract_z
_atom_site_U_iso_or_equiv
_atom_site_adp_type
_atom_site_occupancy
_atom_site_site_symmetry_order
_atom_site_calc_flag
_atom_site_refinement_flags_posn
_atom_site_refinement_flags_adp
_atom_site_refinement_flags_occupancy
_atom_site_disorder_assembly
_atom_site_disorder_group
N1 N 0.80917(10) 0.53654(15) 0.52219(6) 0.0512(5) Uani 1 1 d . . . . .
N2 N 0.51250(10) 0.75577(16) 0.36981(6) 0.0563(6) Uani 1 1 d . . . . .
C1 C 0.97965(14) 0.21600(19) 0.57650(9) 0.0645(7) Uani 1 1 d . . . . .
H1A H 0.9523 0.1779 0.5978 0.097 Uiso 1 1 calc R U . . .
H1B H 1.0226 0.2390 0.5909 0.097 Uiso 1 1 calc R U . . .
H1C H 0.9918 0.1756 0.5508 0.097 Uiso 1 1 calc R U . . .
C2 C 0.93710(12) 0.30117(17) 0.56111(7) 0.0459(6) Uani 1 1 d . . . . .
C3 C 0.90114(13) 0.30027(18) 0.52114(8) 0.0525(6) Uani 1 1 d . . . . .
H3 H 0.9054 0.2456 0.5022 0.063 Uiso 1 1 calc R U . . .
C4 C 0.85921(12) 0.37618(18) 0.50783(7) 0.0509(6) Uani 1 1 d . . . . .
H4 H 0.8342 0.3724 0.4805 0.061 Uiso 1 1 calc R U . . .
C5 C 0.85353(11) 0.45815(17) 0.53439(7) 0.0426(5) Uani 1 1 d . . . . .
C6 C 0.81072(11) 0.57466(17) 0.47837(7) 0.0419(5) Uani 1 1 d . . . . .
C7 C 0.75112(11) 0.61601(17) 0.45966(6) 0.0417(5) Uani 1 1 d . . . . .
H7 H 0.7092 0.6207 0.4765 0.050 Uiso 1 1 calc R U . . .
C8 C 0.75326(10) 0.65016(16) 0.41633(6) 0.0377(5) Uani 1 1 d . . . . .
C9 C 0.69758(10) 0.68916(16) 0.38758(6) 0.0377(5) Uani 1 1 d . . . . .
C10 C 0.62753(11) 0.70676(17) 0.39617(7) 0.0431(5) Uani 1 1 d . . . . .
H10 H 0.6090 0.6967 0.4252 0.052 Uiso 1 1 calc R U . . .
C11 C 0.58442(11) 0.73955(18) 0.36170(7) 0.0451(6) Uani 1 1 d . . . . .
C12 C 0.47990(11) 0.70901(18) 0.40684(7) 0.0452(6) Uani 1 1 d . . . . .
C13 C 0.47376(13) 0.6106(2) 0.40824(9) 0.0595(7) Uani 1 1 d . . . . .
H13 H 0.4917 0.5724 0.3845 0.071 Uiso 1 1 calc R U . . .
C14 C 0.44158(15) 0.5667(2) 0.44405(10) 0.0696(8) Uani 1 1 d . . . . .
H14 H 0.4383 0.4982 0.4447 0.083 Uiso 1 1 calc R U . . .
C15 C 0.41425(13) 0.6186(2) 0.47862(9) 0.0596(7) Uani 1 1 d . . . . .
C16 C 0.37710(18) 0.5703(3) 0.51702(11) 0.1000(12) Uani 1 1 d . . . . .
H16A H 0.3278 0.5603 0.5093 0.150 Uiso 1 1 calc R U . . .
H16B H 0.3803 0.6114 0.5435 0.150 Uiso 1 1 calc R U . . .
H16C H 0.3991 0.5077 0.5232 0.150 Uiso 1 1 calc R U . . .
C17 C 0.34977(18) 1.0486(3) 0.28229(10) 0.0891(10) Uani 1 1 d . . . . .
H17A H 0.3797 1.1035 0.2745 0.134 Uiso 1 1 calc R U . . .
H17B H 0.3126 1.0704 0.3024 0.134 Uiso 1 1 calc R U . . .
H17C H 0.3289 1.0217 0.2552 0.134 Uiso 1 1 calc R U . . .
C18 C 0.39320(14) 0.9717(2) 0.30527(8) 0.0574(7) Uani 1 1 d . . . . .
C19 C 0.46396(14) 0.98508(19) 0.31295(8) 0.0556(7) Uani 1 1 d . . . . .
H19 H 0.4856 1.0433 0.3035 0.067 Uiso 1 1 calc R U . . .
C20 C 0.50391(13) 0.91551(19) 0.33415(7) 0.0515(6) Uani 1 1 d . . . . .
H20 H 0.5522 0.9270 0.3395 0.062 Uiso 1 1 calc R U . . .
C21 C 0.47410(11) 0.82962(18) 0.34761(7) 0.0458(6) Uani 1 1 d . . . . .
C22 C 0.45366(12) 0.76278(19) 0.44188(7) 0.0506(6) Uani 1 1 d . . . . .
H22 H 0.4582 0.8311 0.4418 0.061 Uiso 1 1 calc R U . . .
C23 C 0.42067(12) 0.7169(2) 0.47713(8) 0.0567(7) Uani 1 1 d . . . . .
H23 H 0.4021 0.7546 0.5008 0.068 Uiso 1 1 calc R U . . .
C24 C 0.61268(12) 0.75259(19) 0.31936(7) 0.0511(6) Uani 1 1 d . . . . .
H24 H 0.5831 0.7724 0.2956 0.061 Uiso 1 1 calc R U . . .
C25 C 0.68320(11) 0.73710(18) 0.31123(7) 0.0467(6) Uani 1 1 d . . . . .
H25 H 0.7019 0.7476 0.2823 0.056 Uiso 1 1 calc R U . . .
C26 C 0.72609(10) 0.70637(16) 0.34536(6) 0.0384(5) Uani 1 1 d . . . . .
C27 C 0.76666(11) 0.57854(17) 0.55610(7) 0.0421(5) Uani 1 1 d . . . . .
C28 C 0.76216(12) 0.67731(18) 0.56164(7) 0.0485(6) Uani 1 1 d . . . . .
H28 H 0.7855 0.7192 0.5415 0.058 Uiso 1 1 calc R U . . .
C29 C 0.72367(13) 0.71545(19) 0.59657(7) 0.0530(6) Uani 1 1 d . . . . .
H29 H 0.7208 0.7836 0.5998 0.064 Uiso 1 1 calc R U . . .
C30 C 0.68931(12) 0.65714(19) 0.62680(7) 0.0506(6) Uani 1 1 d . . . . .
C31 C 0.64988(16) 0.7005(2) 0.66557(8) 0.0744(9) Uani 1 1 d . . . . .
H31A H 0.6821 0.7109 0.6905 0.112 Uiso 1 1 calc R U . . .
H31B H 0.6125 0.6563 0.6748 0.112 Uiso 1 1 calc R U . . .
H31C H 0.6294 0.7624 0.6566 0.112 Uiso 1 1 calc R U . . .
C32 C 0.69319(13) 0.55884(19) 0.62039(8) 0.0545(6) Uani 1 1 d . . . . .
H32 H 0.6694 0.5170 0.6404 0.065 Uiso 1 1 calc R U . . .
C33 C 0.73097(12) 0.51957(18) 0.58544(7) 0.0499(6) Uani 1 1 d . . . . .
H33 H 0.7324 0.4515 0.5816 0.060 Uiso 1 1 calc R U . . .
C34 C 0.93080(11) 0.38316(17) 0.58696(7) 0.0440(5) Uani 1 1 d . . . . .
H34 H 0.9551 0.3862 0.6145 0.053 Uiso 1 1 calc R U . . .
C35 C 0.89027(11) 0.46110(17) 0.57410(7) 0.0428(5) Uani 1 1 d . . . . .
H35 H 0.8876 0.5167 0.5926 0.051 Uiso 1 1 calc R U . . .
C36 C 0.87200(12) 0.56953(18) 0.45301(7) 0.0455(6) Uani 1 1 d . . . . .
H36 H 0.9129 0.5418 0.4657 0.055 Uiso 1 1 calc R U . . .
C37 C 0.87413(11) 0.60407(17) 0.40990(7) 0.0436(5) Uani 1 1 d . . . . .
H37 H 0.9161 0.6000 0.3931 0.052 Uiso 1 1 calc R U . . .
C38 C 0.81484(10) 0.64464(16) 0.39127(6) 0.0380(5) Uani 1 1 d . . . . .
C39 C 0.80461(11) 0.68762(16) 0.34506(6) 0.0381(5) Uani 1 1 d . . . . .
C40 C 0.84567(10) 0.78122(17) 0.33830(7) 0.0403(5) Uani 1 1 d . . . . .
C41 C 0.84060(13) 0.86666(18) 0.36178(8) 0.0506(6) Uani 1 1 d . . . . .
H41 H 0.8089 0.8727 0.3860 0.061 Uiso 1 1 calc R U . . .
C42 C 0.88264(14) 0.9434(2) 0.34929(9) 0.0610(7) Uani 1 1 d . . . . .
H42 H 0.8798 1.0028 0.3651 0.073 Uiso 1 1 calc R U . . .
C43 C 0.92880(15) 0.9346(2) 0.31399(9) 0.0650(7) Uani 1 1 d . . . . .
H43 H 0.9577 0.9877 0.3061 0.078 Uiso 1 1 calc R U . . .
C44 C 0.93341(13) 0.8500(2) 0.29030(8) 0.0581(7) Uani 1 1 d . . . . .
H44 H 0.9652 0.8445 0.2661 0.070 Uiso 1 1 calc R U . . .
C45 C 0.89122(11) 0.77274(17) 0.30212(7) 0.0436(6) Uani 1 1 d . . . . .
C46 C 0.88211(11) 0.67707(17) 0.28242(7) 0.0428(5) Uani 1 1 d . . . . .
C47 C 0.83170(11) 0.62633(17) 0.30687(7) 0.0402(5) Uani 1 1 d . . . . .
C48 C 0.81287(13) 0.53386(18) 0.29523(8) 0.0524(6) Uani 1 1 d . . . . .
H48 H 0.7791 0.4994 0.3122 0.063 Uiso 1 1 calc R U . . .
C49 C 0.84400(14) 0.4918(2) 0.25835(8) 0.0617(7) Uani 1 1 d . . . . .
H49 H 0.8315 0.4278 0.2500 0.074 Uiso 1 1 calc R U . . .
C50 C 0.89292(14) 0.5418(2) 0.23362(8) 0.0624(7) Uani 1 1 d . . . . .
H50 H 0.9132 0.5120 0.2082 0.075 Uiso 1 1 calc R U . . .
C51 C 0.91283(12) 0.6338(2) 0.24515(7) 0.0549(7) Uani 1 1 d . . . . .
H51 H 0.9469 0.6675 0.2281 0.066 Uiso 1 1 calc R U . . .
C52 C 0.40291(12) 0.81555(19) 0.34003(7) 0.0502(6) Uani 1 1 d . . . . .
H52 H 0.3812 0.7570 0.3491 0.060 Uiso 1 1 calc R U . . .
C53 C 0.36385(13) 0.8862(2) 0.31940(8) 0.0576(7) Uani 1 1 d . . . . .
H53 H 0.3153 0.8756 0.3148 0.069 Uiso 1 1 calc R U . . .

loop_
_atom_site_aniso_label
_atom_site_aniso_U_11
_atom_site_aniso_U_22
_atom_site_aniso_U_33
_atom_site_aniso_U_23
_atom_site_aniso_U_13
_atom_site_aniso_U_12
N1 0.0511(12) 0.0642(14) 0.0383(10) 0.0114(9) 0.0071(9) 0.0178(10)
N2 0.0329(10) 0.0786(16) 0.0572(12) 0.0190(11) 0.0069(9) 0.0103(10)
C1 0.0636(17) 0.0549(17) 0.0750(17) 0.0081(14) 0.0079(14) 0.0129(13)
C2 0.0392(12) 0.0452(14) 0.0532(13) 0.0044(11) 0.0080(10) 0.0027(10)
C3 0.0638(16) 0.0435(15) 0.0502(13) -0.0072(11) 0.0053(12) 0.0013(12)
C4 0.0529(15) 0.0588(16) 0.0410(12) -0.0002(11) -0.0037(10) 0.0023(12)
C5 0.0396(13) 0.0473(14) 0.0409(12) 0.0051(10) 0.0051(9) 0.0049(10)
C6 0.0391(12) 0.0495(14) 0.0372(11) 0.0054(10) 0.0017(9) 0.0003(10)
C7 0.0340(12) 0.0532(14) 0.0380(11) 0.0067(10) 0.0052(9) 0.0002(10)
C8 0.0313(11) 0.0444(13) 0.0374(11) 0.0014(9) 0.0012(9) -0.0006(9)
C9 0.0317(11) 0.0438(13) 0.0376(11) 0.0003(9) 0.0014(9) -0.0008(9)
C10 0.0344(12) 0.0584(15) 0.0365(11) 0.0018(10) 0.0052(9) 0.0031(10)
C11 0.0308(12) 0.0588(16) 0.0456(12) 0.0028(11) 0.0013(9) 0.0048(10)
C12 0.0287(11) 0.0577(16) 0.0491(13) 0.0048(11) 0.0014(9) 0.0041(10)
C13 0.0542(16) 0.0576(18) 0.0669(16) -0.0085(13) 0.0101(13) 0.0024(13)
C14 0.0684(19) 0.0540(18) 0.086(2) 0.0038(15) 0.0021(16) -0.0150(14)
C15 0.0406(14) 0.078(2) 0.0598(16) 0.0064(14) -0.0002(12) -0.0102(13)
C16 0.086(2) 0.133(3) 0.081(2) 0.025(2) 0.0099(18) -0.044(2)
C17 0.100(3) 0.091(3) 0.0765(19) 0.0096(18) -0.0044(18) 0.040(2)
C18 0.0585(17) 0.0695(19) 0.0442(13) -0.0029(12) 0.0007(12) 0.0196(14)
C19 0.0668(18) 0.0513(16) 0.0488(13) 0.0000(11) 0.0096(12) 0.0055(13)
C20 0.0437(13) 0.0636(17) 0.0472(13) -0.0033(12) 0.0008(11) -0.0010(12)
C21 0.0359(12) 0.0598(16) 0.0417(12) 0.0005(11) -0.0006(9) 0.0046(11)
C22 0.0493(14) 0.0511(15) 0.0514(13) 0.0018(11) -0.0035(11) 0.0094(11)
C23 0.0461(14) 0.079(2) 0.0445(13) -0.0031(13) 0.0003(11) 0.0123(13)
C24 0.0391(13) 0.0750(18) 0.0393(12) 0.0051(11) -0.0043(10) 0.0085(12)
C25 0.0405(13) 0.0637(16) 0.0357(11) 0.0025(10) 0.0017(9) 0.0052(11)
C26 0.0340(11) 0.0443(13) 0.0369(11) 0.0006(9) 0.0020(9) 0.0010(10)
C27 0.0366(12) 0.0526(15) 0.0372(11) 0.0065(10) -0.0004(9) 0.0045(10)
C28 0.0446(14) 0.0530(16) 0.0479(13) 0.0105(11) 0.0026(10) -0.0024(11)
C29 0.0560(15) 0.0503(15) 0.0528(14) 0.0007(12) -0.0015(12) 0.0070(12)
C30 0.0498(14) 0.0628(17) 0.0393(12) 0.0067(11) -0.0003(10) 0.0145(12)
C31 0.089(2) 0.084(2) 0.0496(14) 0.0041(14) 0.0114(14) 0.0286(17)
C32 0.0539(15) 0.0591(17) 0.0504(14) 0.0141(12) 0.0127(11) 0.0068(12)
C33 0.0515(14) 0.0482(15) 0.0498(13) 0.0074(11) 0.0067(11) 0.0050(11)
C34 0.0366(12) 0.0503(15) 0.0452(12) 0.0011(11) -0.0044(10) 0.0016(10)
C35 0.0431(13) 0.0428(13) 0.0426(12) -0.0025(10) -0.0012(10) 0.0026(10)
C36 0.0350(12) 0.0584(15) 0.0432(12) 0.0052(11) -0.0008(9) 0.0050(11)
C37 0.0313(11) 0.0554(15) 0.0440(12) 0.0022(10) 0.0058(9) 0.0015(10)
C38 0.0336(11) 0.0454(13) 0.0350(11) 0.0000(9) 0.0025(9) -0.0015(10)
C39 0.0338(11) 0.0444(13) 0.0359(11) 0.0021(9) 0.0040(9) -0.0006(9)
C40 0.0329(11) 0.0498(14) 0.0383(11) 0.0044(10) -0.0027(9) 0.0016(10)
C41 0.0465(14) 0.0542(16) 0.0511(13) -0.0043(11) -0.0019(11) -0.0005(12)
C42 0.0608(17) 0.0514(16) 0.0708(17) -0.0023(13) -0.0099(14) -0.0091(13)
C43 0.0624(17) 0.0620(19) 0.0705(17) 0.0135(14) -0.0039(14) -0.0195(14)
C44 0.0490(15) 0.0699(19) 0.0555(14) 0.0129(13) 0.0044(12) -0.0102(13)
C45 0.0359(12) 0.0546(15) 0.0402(12) 0.0094(10) 0.0012(9) 0.0000(10)
C46 0.0340(12) 0.0592(15) 0.0352(11) 0.0059(10) 0.0018(9) 0.0054(10)
C47 0.0326(11) 0.0506(15) 0.0373(11) 0.0036(10) 0.0026(9) 0.0039(10)
C48 0.0519(15) 0.0517(16) 0.0535(14) -0.0012(12) 0.0040(11) -0.0005(12)
C49 0.0642(17) 0.0617(18) 0.0591(15) -0.0167(13) -0.0009(13) 0.0057(14)
C50 0.0584(17) 0.080(2) 0.0485(14) -0.0135(14) 0.0061(12) 0.0133(15)
C51 0.0445(14) 0.079(2) 0.0411(12) 0.0044(13) 0.0101(10) 0.0072(13)
C52 0.0366(13) 0.0632(17) 0.0507(13) -0.0011(12) -0.0017(10) -0.0008(11)
C53 0.0398(14) 0.081(2) 0.0519(14) -0.0030(13) -0.0068(11) 0.0098(13)

loop_
_atom_type_symbol
_atom_type_description
_atom_type_scat_dispersion_real
_atom_type_scat_dispersion_imag
_atom_type_scat_source
C C 0.0033 0.0016 'International Tables Vol C Tables 4.2.6.8 and 6.1.1.4'
H H 0.0000 0.0000 'International Tables Vol C Tables 4.2.6.8 and 6.1.1.4'
N N 0.0061 0.0033 'International Tables Vol C Tables 4.2.6.8 and 6.1.1.4'

loop_
_geom_angle_atom_site_label_1
_geom_angle_atom_site_label_2
_geom_angle_atom_site_label_3
_geom_angle
_geom_angle_site_symmetry_1
_geom_angle_site_symmetry_3
_geom_angle_publ_flag
C5 N1 C27 117.78(17) . . ?
C6 N1 C5 120.62(18) . . ?
C6 N1 C27 121.49(18) . . ?
C11 N2 C12 119.07(18) . . ?
C11 N2 C21 122.30(19) . . ?
C21 N2 C12 117.67(18) . . ?
H1A C1 H1B 109.5 . . ?
H1A C1 H1C 109.5 . . ?
H1B C1 H1C 109.5 . . ?
C2 C1 H1A 109.5 . . ?
C2 C1 H1B 109.5 . . ?
C2 C1 H1C 109.5 . . ?
C3 C2 C1 121.9(2) . . ?
C34 C2 C1 121.3(2) . . ?
C34 C2 C3 116.9(2) . . ?
C2 C3 H3 118.9 . . ?
C4 C3 C2 122.2(2) . . ?
C4 C3 H3 118.9 . . ?
C3 C4 H4 120.0 . . ?
C3 C4 C5 120.0(2) . . ?
C5 C4 H4 120.0 . . ?
C4 C5 N1 121.3(2) . . ?
C35 C5 N1 120.0(2) . . ?
C35 C5 C4 118.6(2) . . ?
C7 C6 N1 120.66(19) . . ?
C7 C6 C36 119.08(19) . . ?
C36 C6 N1 120.25(19) . . ?
C6 C7 H7 120.2 . . ?
C8 C7 C6 119.66(19) . . ?
C8 C7 H7 120.2 . . ?
C7 C8 C9 130.87(19) . . ?
C7 C8 C38 120.77(19) . . ?
C38 C8 C9 108.22(17) . . ?
C10 C9 C8 130.83(18) . . ?
C10 C9 C26 120.99(19) . . ?
C26 C9 C8 108.17(17) . . ?
C9 C10 H10 120.4 . . ?
C9 C10 C11 119.26(18) . . ?
C11 C10 H10 120.4 . . ?
C10 C11 N2 119.79(19) . . ?
C24 C11 N2 120.91(19) . . ?
C24 C11 C10 119.27(19) . . ?
C13 C12 N2 120.8(2) . . ?
C13 C12 C22 118.8(2) . . ?
C22 C12 N2 120.4(2) . . ?
C12 C13 H13 120.0 . . ?
C12 C13 C14 120.0(2) . . ?
C14 C13 H13 120.0 . . ?
C13 C14 H14 119.0 . . ?
C15 C14 C13 122.1(3) . . ?
C15 C14 H14 119.0 . . ?
C14 C15 C16 121.8(3) . . ?
C14 C15 C23 117.7(2) . . ?
C23 C15 C16 120.5(3) . . ?
C15 C16 H16A 109.5 . . ?
C15 C16 H16B 109.5 . . ?
C15 C16 H16C 109.5 . . ?
H16A C16 H16B 109.5 . . ?
H16A C16 H16C 109.5 . . ?
H16B C16 H16C 109.5 . . ?
H17A C17 H17B 109.5 . . ?
H17A C17 H17C 109.5 . . ?
H17B C17 H17C 109.5 . . ?
C18 C17 H17A 109.5 . . ?
C18 C17 H17B 109.5 . . ?
C18 C17 H17C 109.5 . . ?
C19 C18 C17 121.1(3) . . ?
C53 C18 C17 121.4(3) . . ?
C53 C18 C19 117.5(2) . . ?
C18 C19 H19 119.3 . . ?
C20 C19 C18 121.5(3) . . ?
C20 C19 H19 119.3 . . ?
C19 C20 H20 119.8 . . ?
C21 C20 C19 120.4(2) . . ?
C21 C20 H20 119.8 . . ?
C20 C21 N2 122.9(2) . . ?
C20 C21 C52 118.4(2) . . ?
C52 C21 N2 118.7(2) . . ?
C12 C22 H22 120.0 . . ?
C12 C22 C23 119.9(2) . . ?
C23 C22 H22 120.0 . . ?
C15 C23 C22 121.5(2) . . ?
C15 C23 H23 119.3 . . ?
C22 C23 H23 119.3 . . ?
C11 C24 H24 119.4 . . ?
C25 C24 C11 121.2(2) . . ?
C25 C24 H24 119.4 . . ?
C24 C25 H25 120.2 . . ?
C26 C25 C24 119.6(2) . . ?
C26 C25 H25 120.2 . . ?
C9 C26 C39 111.10(17) . . ?
C25 C26 C9 119.58(19) . . ?
C25 C26 C39 129.32(18) . . ?
C28 C27 N1 121.7(2) . . ?
C28 C27 C33 118.5(2) . . ?
C33 C27 N1 119.7(2) . . ?
C27 C28 H28 119.9 . . ?
C27 C28 C29 120.1(2) . . ?
C29 C28 H28 119.9 . . ?
C28 C29 H29 119.1 . . ?
C30 C29 C28 121.8(2) . . ?
C30 C29 H29 119.1 . . ?
C29 C30 C31 120.8(2) . . ?
C32 C30 C29 117.4(2) . . ?
C32 C30 C31 121.8(2) . . ?
C30 C31 H31A 109.5 . . ?
C30 C31 H31B 109.5 . . ?
C30 C31 H31C 109.5 . . ?
H31A C31 H31B 109.5 . . ?
H31A C31 H31C 109.5 . . ?
H31B C31 H31C 109.5 . . ?
C30 C32 H32 119.3 . . ?
C30 C32 C33 121.5(2) . . ?
C33 C32 H32 119.3 . . ?
C27 C33 C32 120.6(2) . . ?
C27 C33 H33 119.7 . . ?
C32 C33 H33 119.7 . . ?
C2 C34 H34 118.9 . . ?
C2 C34 C35 122.2(2) . . ?
C35 C34 H34 118.9 . . ?
C5 C35 H35 120.0 . . ?
C34 C35 C5 120.1(2) . . ?
C34 C35 H35 120.0 . . ?
C6 C36 H36 119.4 . . ?
C37 C36 C6 121.2(2) . . ?
C37 C36 H36 119.4 . . ?
C36 C37 H37 120.1 . . ?
C36 C37 C38 119.7(2) . . ?
C38 C37 H37 120.1 . . ?
C8 C38 C39 111.15(17) . . ?
C37 C38 C8 119.60(18) . . ?
C37 C38 C39 129.25(18) . . ?
C26 C39 C40 111.25(18) . . ?
C38 C39 C26 100.82(15) . . ?
C38 C39 C40 112.72(17) . . ?
C47 C39 C26 115.86(17) . . ?
C47 C39 C38 115.23(18) . . ?
C47 C39 C40 101.44(16) . . ?
C41 C40 C39 128.50(19) . . ?
C41 C40 C45 120.9(2) . . ?
C45 C40 C39 110.61(19) . . ?
C40 C41 H41 120.7 . . ?
C40 C41 C42 118.6(2) . . ?
C42 C41 H41 120.7 . . ?
C41 C42 H42 119.7 . . ?
C41 C42 C43 120.6(3) . . ?
C43 C42 H42 119.7 . . ?
C42 C43 H43 119.6 . . ?
C44 C43 C42 120.9(2) . . ?
C44 C43 H43 119.6 . . ?
C43 C44 H44 120.4 . . ?
C43 C44 C45 119.2(2) . . ?
C45 C44 H44 120.4 . . ?
C40 C45 C46 108.47(19) . . ?
C44 C45 C40 119.8(2) . . ?
C44 C45 C46 131.7(2) . . ?
C47 C46 C45 108.93(18) . . ?
C51 C46 C45 131.5(2) . . ?
C51 C46 C47 119.6(2) . . ?
C46 C47 C39 110.5(2) . . ?
C48 C47 C39 128.6(2) . . ?
C48 C47 C46 120.9(2) . . ?
C47 C48 H48 120.6 . . ?
C47 C48 C49 118.8(2) . . ?
C49 C48 H48 120.6 . . ?
C48 C49 H49 119.7 . . ?
C50 C49 C48 120.7(3) . . ?
C50 C49 H49 119.7 . . ?
C49 C50 H50 119.4 . . ?
C51 C50 C49 121.1(2) . . ?
C51 C50 H50 119.4 . . ?
C46 C51 H51 120.6 . . ?
C50 C51 C46 118.8(2) . . ?
C50 C51 H51 120.6 . . ?
C21 C52 H52 119.9 . . ?
C53 C52 C21 120.2(2) . . ?
C53 C52 H52 119.9 . . ?
C18 C53 C52 121.9(2) . . ?
C18 C53 H53 119.1 . . ?
C52 C53 H53 119.1 . . ?

loop_
_geom_bond_atom_site_label_1
_geom_bond_atom_site_label_2
_geom_bond_distance
_geom_bond_site_symmetry_2
_geom_bond_publ_flag
N1 C5 1.425(3) . ?
N1 C6 1.418(3) . ?
N1 C27 1.426(3) . ?
N2 C11 1.414(3) . ?
N2 C12 1.429(3) . ?
N2 C21 1.424(3) . ?
C1 H1A 0.9800 . ?
C1 H1B 0.9800 . ?
C1 H1C 0.9800 . ?
C1 C2 1.505(3) . ?
C2 C3 1.383(3) . ?
C2 C34 1.380(3) . ?
C3 H3 0.9500 . ?
C3 C4 1.381(3) . ?
C4 H4 0.9500 . ?
C4 C5 1.391(3) . ?
C5 C35 1.384(3) . ?
C6 C7 1.393(3) . ?
C6 C36 1.399(3) . ?
C7 H7 0.9500 . ?
C7 C8 1.385(3) . ?
C8 C9 1.473(3) . ?
C8 C38 1.399(3) . ?
C9 C10 1.385(3) . ?
C9 C26 1.400(3) . ?
C10 H10 0.9500 . ?
C10 C11 1.398(3) . ?
C11 C24 1.393(3) . ?
C12 C13 1.368(3) . ?
C12 C22 1.383(3) . ?
C13 H13 0.9500 . ?
C13 C14 1.379(4) . ?
C14 H14 0.9500 . ?
C14 C15 1.366(4) . ?
C15 C16 1.510(4) . ?
C15 C23 1.367(4) . ?
C16 H16A 0.9800 . ?
C16 H16B 0.9800 . ?
C16 H16C 0.9800 . ?
C17 H17A 0.9800 . ?
C17 H17B 0.9800 . ?
C17 H17C 0.9800 . ?
C17 C18 1.516(4) . ?
C18 C19 1.384(4) . ?
C18 C53 1.377(4) . ?
C19 H19 0.9500 . ?
C19 C20 1.384(3) . ?
C20 H20 0.9500 . ?
C20 C21 1.379(3) . ?
C21 C52 1.393(3) . ?
C22 H22 0.9500 . ?
C22 C23 1.386(3) . ?
C23 H23 0.9500 . ?
C24 H24 0.9500 . ?
C24 C25 1.386(3) . ?
C25 H25 0.9500 . ?
C25 C26 1.379(3) . ?
C26 C39 1.523(3) . ?
C27 C28 1.380(3) . ?
C27 C33 1.381(3) . ?
C28 H28 0.9500 . ?
C28 C29 1.385(3) . ?
C29 H29 0.9500 . ?
C29 C30 1.381(3) . ?
C30 C31 1.511(3) . ?
C30 C32 1.376(4) . ?
C31 H31A 0.9800 . ?
C31 H31B 0.9800 . ?
C31 H31C 0.9800 . ?
C32 H32 0.9500 . ?
C32 C33 1.385(3) . ?
C33 H33 0.9500 . ?
C34 H34 0.9500 . ?
C34 C35 1.383(3) . ?
C35 H35 0.9500 . ?
C36 H36 0.9500 . ?
C36 C37 1.380(3) . ?
C37 H37 0.9500 . ?
C37 C38 1.383(3) . ?
C38 C39 1.522(3) . ?
C39 C40 1.528(3) . ?
C39 C47 1.517(3) . ?
C40 C41 1.380(3) . ?
C40 C45 1.397(3) . ?
C41 H41 0.9500 . ?
C41 C42 1.384(3) . ?
C42 H42 0.9500 . ?
C42 C43 1.384(4) . ?
C43 H43 0.9500 . ?
C43 C44 1.372(4) . ?
C44 H44 0.9500 . ?
C44 C45 1.386(3) . ?
C45 C46 1.461(3) . ?
C46 C47 1.400(3) . ?
C46 C51 1.398(3) . ?
C47 C48 1.375(3) . ?
C48 H48 0.9500 . ?
C48 C49 1.386(3) . ?
C49 H49 0.9500 . ?
C49 C50 1.380(4) . ?
C50 H50 0.9500 . ?
C50 C51 1.374(4) . ?
C51 H51 0.9500 . ?
C52 H52 0.9500 . ?
C52 C53 1.377(3) . ?
C53 H53 0.9500 . ?

loop_
_geom_torsion_atom_site_label_1
_geom_torsion_atom_site_label_2
_geom_torsion_atom_site_label_3
_geom_torsion_atom_site_label_4
_geom_torsion
_geom_torsion_site_symmetry_1
_geom_torsion_site_symmetry_2
_geom_torsion_site_symmetry_3
_geom_torsion_site_symmetry_4
_geom_torsion_publ_flag
N1 C5 C35 C34 177.0(2) . . . . ?
N1 C6 C7 C8 -178.1(2) . . . . ?
N1 C6 C36 C37 178.4(2) . . . . ?
N1 C27 C28 C29 -176.2(2) . . . . ?
N1 C27 C33 C32 175.7(2) . . . . ?
N2 C11 C24 C25 179.8(2) . . . . ?
N2 C12 C13 C14 -179.4(2) . . . . ?
N2 C12 C22 C23 178.5(2) . . . . ?
N2 C21 C52 C53 178.8(2) . . . . ?
C1 C2 C3 C4 176.7(2) . . . . ?
C1 C2 C34 C35 -178.0(2) . . . . ?
C2 C3 C4 C5 1.7(4) . . . . ?
C2 C34 C35 C5 0.8(3) . . . . ?
C3 C2 C34 C35 0.4(3) . . . . ?
C3 C4 C5 N1 -178.2(2) . . . . ?
C3 C4 C5 C35 -0.4(3) . . . . ?
C4 C5 C35 C34 -0.9(3) . . . . ?
C5 N1 C6 C7 150.3(2) . . . . ?
C5 N1 C6 C36 -28.4(3) . . . . ?
C5 N1 C27 C28 133.2(2) . . . . ?
C5 N1 C27 C33 -44.2(3) . . . . ?
C6 N1 C5 C4 -47.7(3) . . . . ?
C6 N1 C5 C35 134.5(2) . . . . ?
C6 N1 C27 C28 -43.1(3) . . . . ?
C6 N1 C27 C33 139.5(2) . . . . ?
C6 C7 C8 C9 174.4(2) . . . . ?
C6 C7 C8 C38 -0.7(3) . . . . ?
C6 C36 C37 C38 0.1(4) . . . . ?
C7 C6 C36 C37 -0.4(4) . . . . ?
C7 C8 C9 C10 3.1(4) . . . . ?
C7 C8 C9 C26 -175.3(2) . . . . ?
C7 C8 C38 C37 0.4(3) . . . . ?
C7 C8 C38 C39 -179.3(2) . . . . ?
C8 C9 C10 C11 -176.4(2) . . . . ?
C8 C9 C26 C25 175.6(2) . . . . ?
C8 C9 C26 C39 -5.0(2) . . . . ?
C8 C38 C39 C26 -7.0(2) . . . . ?
C8 C38 C39 C40 111.7(2) . . . . ?
C8 C38 C39 C47 -132.5(2) . . . . ?
C9 C8 C38 C37 -175.7(2) . . . . ?
C9 C8 C38 C39 4.5(2) . . . . ?
C9 C10 C11 N2 178.6(2) . . . . ?
C9 C10 C11 C24 0.8(4) . . . . ?
C9 C26 C39 C38 7.2(2) . . . . ?
C9 C26 C39 C40 -112.6(2) . . . . ?
C9 C26 C39 C47 132.3(2) . . . . ?
C10 C9 C26 C25 -3.0(3) . . . . ?
C10 C9 C26 C39 176.4(2) . . . . ?
C10 C11 C24 C25 -2.4(4) . . . . ?
C11 N2 C12 C13 -64.9(3) . . . . ?
C11 N2 C12 C22 115.4(2) . . . . ?
C11 N2 C21 C20 -31.4(3) . . . . ?
C11 N2 C21 C52 150.1(2) . . . . ?
C11 C24 C25 C26 1.3(4) . . . . ?
C12 N2 C11 C10 -21.2(3) . . . . ?
C12 N2 C11 C24 156.5(2) . . . . ?
C12 N2 C21 C20 137.3(2) . . . . ?
C12 N2 C21 C52 -41.2(3) . . . . ?
C12 C13 C14 C15 0.9(4) . . . . ?
C12 C22 C23 C15 1.1(4) . . . . ?
C13 C12 C22 C23 -1.2(3) . . . . ?
C13 C14 C15 C16 178.1(3) . . . . ?
C13 C14 C15 C23 -1.0(4) . . . . ?
C14 C15 C23 C22 0.0(4) . . . . ?
C16 C15 C23 C22 -179.1(2) . . . . ?
C17 C18 C19 C20 179.6(2) . . . . ?
C17 C18 C53 C52 179.6(2) . . . . ?
C18 C19 C20 C21 1.1(4) . . . . ?
C19 C18 C53 C52 -0.6(4) . . . . ?
C19 C20 C21 N2 -179.6(2) . . . . ?
C19 C20 C21 C52 -1.1(3) . . . . ?
C20 C21 C52 C53 0.2(3) . . . . ?
C21 N2 C11 C10 147.3(2) . . . . ?
C21 N2 C11 C24 -34.9(4) . . . . ?
C21 N2 C12 C13 126.0(2) . . . . ?
C21 N2 C12 C22 -53.7(3) . . . . ?
C21 C52 C53 C18 0.6(4) . . . . ?
C22 C12 C13 C14 0.3(4) . . . . ?
C24 C25 C26 C9 1.4(3) . . . . ?
C24 C25 C26 C39 -177.9(2) . . . . ?
C25 C26 C39 C38 -173.5(2) . . . . ?
C25 C26 C39 C40 66.8(3) . . . . ?
C25 C26 C39 C47 -48.4(3) . . . . ?
C26 C9 C10 C11 1.9(3) . . . . ?
C26 C39 C40 C41 52.5(3) . . . . ?
C26 C39 C40 C45 -125.41(18) . . . . ?
C26 C39 C47 C46 121.7(2) . . . . ?
C26 C39 C47 C48 -58.3(3) . . . . ?
C27 N1 C5 C4 136.0(2) . . . . ?
C27 N1 C5 C35 -41.8(3) . . . . ?
C27 N1 C6 C7 -33.5(3) . . . . ?
C27 N1 C6 C36 147.8(2) . . . . ?
C27 C28 C29 C30 0.4(4) . . . . ?
C28 C27 C33 C32 -1.8(3) . . . . ?
C28 C29 C30 C31 177.7(2) . . . . ?
C28 C29 C30 C32 -1.6(4) . . . . ?
C29 C30 C32 C33 1.0(4) . . . . ?
C30 C32 C33 C27 0.7(4) . . . . ?
C31 C30 C32 C33 -178.3(2) . . . . ?
C33 C27 C28 C29 1.3(3) . . . . ?
C34 C2 C3 C4 -1.7(3) . . . . ?
C36 C6 C7 C8 0.7(3) . . . . ?
C36 C37 C38 C8 -0.1(3) . . . . ?
C36 C37 C38 C39 179.6(2) . . . . ?
C37 C38 C39 C26 173.3(2) . . . . ?
C37 C38 C39 C40 -68.0(3) . . . . ?
C37 C38 C39 C47 47.8(3) . . . . ?
C38 C8 C9 C10 178.7(2) . . . . ?
C38 C8 C9 C26 0.3(2) . . . . ?
C38 C39 C40 C41 -59.9(3) . . . . ?
C38 C39 C40 C45 122.18(19) . . . . ?
C38 C39 C47 C46 -121.0(2) . . . . ?
C38 C39 C47 C48 59.0(3) . . . . ?
C39 C40 C41 C42 -179.0(2) . . . . ?
C39 C40 C45 C44 180.0(2) . . . . ?
C39 C40 C45 C46 1.6(2) . . . . ?
C39 C47 C48 C49 179.1(2) . . . . ?
C40 C39 C47 C46 1.1(2) . . . . ?
C40 C39 C47 C48 -178.9(2) . . . . ?
C40 C41 C42 C43 0.0(4) . . . . ?
C40 C45 C46 C47 -0.8(2) . . . . ?
C40 C45 C46 C51 177.5(2) . . . . ?
C41 C40 C45 C44 1.9(3) . . . . ?
C41 C40 C45 C46 -176.5(2) . . . . ?
C41 C42 C43 C44 0.7(4) . . . . ?
C42 C43 C44 C45 -0.1(4) . . . . ?
C43 C44 C45 C40 -1.2(3) . . . . ?
C43 C44 C45 C46 176.8(2) . . . . ?
C44 C45 C46 C47 -179.0(2) . . . . ?
C44 C45 C46 C51 -0.6(4) . . . . ?
C45 C40 C41 C42 -1.3(3) . . . . ?
C45 C46 C47 C39 -0.2(2) . . . . ?
C45 C46 C47 C48 179.8(2) . . . . ?
C45 C46 C51 C50 -178.6(2) . . . . ?
C46 C47 C48 C49 -0.9(3) . . . . ?
C47 C39 C40 C41 176.3(2) . . . . ?
C47 C39 C40 C45 -1.6(2) . . . . ?
C47 C46 C51 C50 -0.4(3) . . . . ?
C47 C48 C49 C50 -0.2(4) . . . . ?
C48 C49 C50 C51 0.9(4) . . . . ?
C49 C50 C51 C46 -0.6(4) . . . . ?
C51 C46 C47 C39 -178.83(19) . . . . ?
C51 C46 C47 C48 1.2(3) . . . . ?
C53 C18 C19 C20 -0.2(4) . . . . ?
